data_2020193
loop_
_publ_author_name
'Kato, K.'
'Takayama-Muromachi, E.'
'Kosuda, K.'
'Uchida, Y.'

_publ_section_title
;
 Die Struktur des Erdalkalimetall-Oxocuprats, M10 Cu17 O29
;
_journal_name_full 'Acta Crystallographica C (39,1983-)'
_journal_page_first 1881
_journal_page_last 1884
_journal_volume 44
_journal_year 1988
_chemical_formula_sum 'Bi0.31 Ca5.64 Cu17 O29 Sr4.05'
_chemical_name_systematic 'Bi.31 Ca5.64 Sr4.05 Cu17 O29'
_space_group_IT_number 22
_symmetry_space_group_name_Hall 'F 2 2'
_symmetry_space_group_name_H-M 'F 2 2 2'
_cell_angle_alpha 90
_cell_angle_beta 90
_cell_angle_gamma 90
_cell_formula_units_Z 4
_cell_length_a 12.811
_cell_length_b 11.3445
_cell_length_c 19.5175
_cell_volume 2836.564
_citation_journal_id_ASTM ACSCEE
_cod_data_source_file Kato_ACSCEE_1988_1612.cif
_cod_data_source_block Bi0.31Ca5.64Cu17O29Sr4.05
_cod_database_code 2020193

loop_
_symmetry_equiv_pos_as_xyz
x,y,z
-x,-y,z
x,-y,-z
-x,y,-z
x,y+1/2,z+1/2
-x,-y+1/2,z+1/2
x,-y+1/2,-z+1/2
-x,y+1/2,-z+1/2
x+1/2,y,z+1/2
-x+1/2,-y,z+1/2
x+1/2,-y,-z+1/2
-x+1/2,y,-z+1/2
x+1/2,y+1/2,z
-x+1/2,-y+1/2,z
x+1/2,-y+1/2,-z
-x+1/2,y+1/2,-z

loop_
_atom_site_label
_atom_site_type_symbol
_atom_site_fract_x
_atom_site_fract_y
_atom_site_fract_z
_atom_site_occupancy
_atom_site_U_iso_or_equiv
O6 O-2 0 0 0.5 1 0.0
Sr2 Sr+2 0.1301 0.4966 0.1016 0.403 0.0
Ca3 Ca+2 0.1315 -0.0026 0.1996 0.563 0.0
Bi3 Bi+3 0.1315 -0.0026 0.1996 0.034 0.0
Cu5 Cu+2 0.25 0.25 0.5383 1 0.0
Ca1 Ca+2 0.1296 0 0 0.563 0.0
Cu1 Cu+2 0 0.3335 0 1 0.0
O7 O-2 0.25 0.6425 0.25 1 0.0
Cu6 Cu+2 0.25 0.25 0.6821 1 0.0
Sr3 Sr+2 0.1315 -0.0026 0.1996 0.403 0.0
Cu2 Cu+2 0.5037 0.3345 0.1018 1 0.0
O8 O-2 0.2691 0.6396 0.5383 1 0.0
Cu3 Cu+2 0.0018 0.3343 0.201 1 0.0
Bi2 Bi+3 0.1301 0.4966 0.1016 0.034 0.0
O9 O-2 0.2637 0.6348 0.6722 1 0.0
O1 O-2 0 0.1713 0 1 0.0
Ca2 Ca+2 0.1301 0.4966 0.1016 0.563 0.0
O5 O-2 0 0 0.7024 1 0.0
O10 O-2 0.2736 0.6307 0.1103 1 0.0
O3 O-2 0.013 0.166 0.1916 1 0.0
O4 O-2 0 0 0.1017 1 0.0
Cu4 Cu+2 0.25 0.25 0.25 1 0.0
O2 O-2 0.4995 0.1686 0.0808 1 0.0
Bi1 Bi+3 0.1296 0 0 0.031 0.0
Sr1 Sr+2 0.1296 0 0 0.405 0.0
Cu7 Cu+2 0.25 0.25 0.1112 1 0.0
